data_7050545
loop_
_publ_author_name
'Eric A. Bruton'
'Lee Brammer'
'F. Christopher Pigge'
'Christer B. Aaker\"oy'
'Destin S. Leinen'

_publ_section_title
;
 Hydrogen bond patterns in aromatic and aliphatic dioximes
;
_journal_issue 7
_journal_name_full 'New J. Chem.'
_journal_page_first 1084
_journal_page_last 1094
_journal_paper_doi 10.1039/b301045g
_journal_volume 27
_journal_year 2003
_chemical_formula_sum 'C8 H8 N2 O2'
_chemical_formula_weight 164.16
_chemical_melting_point 455.6(15)
_chemical_name_common E,E-isophthalaldoxime
_chemical_name_systematic
;
?
;
_space_group_IT_number 15
_symmetry_cell_setting monoclinic
_symmetry_space_group_name_Hall '-C 2yc'
_symmetry_space_group_name_H-M 'C 1 2/c 1'
_atom_sites_solution_hydrogens difmap
_atom_sites_solution_primary direct
_atom_sites_solution_secondary difmap
_audit_creation_method SHELXL-97
_cell_angle_alpha 90.00
_cell_angle_beta 119.445(2)
_cell_angle_gamma 90.00
_cell_formula_units_Z 4
_cell_length_a 10.1860(4)
_cell_length_b 11.0510(3)
_cell_length_c 7.6536(3)
_cell_measurement_reflns_used 2458
_cell_measurement_temperature 133(5)
_cell_measurement_theta_max 28.174
_cell_measurement_theta_min 2.945
_cell_volume 750.25(5)
_computing_cell_refinement 'Bruker SMART'
_computing_data_collection 'Bruker SMART'
_computing_data_reduction 'Bruker SAINT'
_computing_molecular_graphics 'Bruker SHELXTL(Sheldrick, 2001)'
_computing_publication_material 'Bruker SHELXTL (Sheldrick, 2001)'
_computing_structure_refinement 'SHELXL-97 (Sheldrick, 1997)'
_computing_structure_solution 'SHELXS-97 (Sheldrick, 1990)'
_diffrn_ambient_temperature 133(5)
_diffrn_measured_fraction_theta_full 0.999
_diffrn_measured_fraction_theta_max 0.999
_diffrn_measurement_device_type 'Bruker SMART CCD diffractometer'
_diffrn_measurement_method 'omega scans'
_diffrn_radiation_monochromator graphite
_diffrn_radiation_source 'normal-focus sealed tube'
_diffrn_radiation_type MoK\a
_diffrn_radiation_wavelength 0.71073
_diffrn_reflns_av_R_equivalents 0.0310
_diffrn_reflns_av_sigmaI/netI 0.0214
_diffrn_reflns_limit_h_max 13
_diffrn_reflns_limit_h_min -13
_diffrn_reflns_limit_k_max 14
_diffrn_reflns_limit_k_min -14
_diffrn_reflns_limit_l_max 10
_diffrn_reflns_limit_l_min -10
_diffrn_reflns_number 5209
_diffrn_reflns_theta_full 28.27
_diffrn_reflns_theta_max 28.27
_diffrn_reflns_theta_min 2.94
_exptl_absorpt_coefficient_mu 0.107
_exptl_absorpt_correction_T_max 0.9883
_exptl_absorpt_correction_T_min 0.9584
_exptl_absorpt_correction_type empirical
_exptl_absorpt_process_details SADABS
_exptl_crystal_colour colorless
_exptl_crystal_density_diffrn 1.453
_exptl_crystal_density_meas ?
_exptl_crystal_density_method 'not measured'
_exptl_crystal_description rectangular
_exptl_crystal_F_000 344
_exptl_crystal_size_max 0.40
_exptl_crystal_size_mid 0.21
_exptl_crystal_size_min 0.11
_refine_diff_density_max 0.315
_refine_diff_density_min -0.243
_refine_diff_density_rms 0.055
_refine_ls_extinction_method none
_refine_ls_goodness_of_fit_ref 1.065
_refine_ls_hydrogen_treatment refxyz
_refine_ls_matrix_type full
_refine_ls_number_parameters 72
_refine_ls_number_reflns 930
_refine_ls_number_restraints 0
_refine_ls_restrained_S_all 1.065
_refine_ls_R_factor_all 0.0512
_refine_ls_R_factor_gt 0.0423
_refine_ls_shift/su_max 0.000
_refine_ls_shift/su_mean 0.000
_refine_ls_structure_factor_coef Fsqd
_refine_ls_weighting_details 'calc w==1/[\s^2^(Fo^2^)+(0.0771P)^2^+0.3136P] where P==(Fo^2^+2Fc^2^)/3'
_refine_ls_weighting_scheme calc
_refine_ls_wR_factor_gt 0.1191
_refine_ls_wR_factor_ref 0.1245
_reflns_number_gt 795
_reflns_number_total 930
_reflns_threshold_expression >2sigma(I)
_cod_data_source_file b301045g.txt
_cod_data_source_block l6402sd
_cod_depositor_comments
;
The following automatic conversions were performed:
'_symmetry_cell_setting' value 'Monoclinic' changed to 'monoclinic'
according to '/home/adriana/struct/CIF-dictionaries/cif_core.dic'
dictionary named 'cif_core.dic' version 2.4.1 from 2010-06-29.

Automatic conversion script
Id: cif_fix_enum 1555 2011-01-17 13:19:09Z saulius 

The following automatic conversions were performed:

'_chemical_melting_point' value '181 - 184 deg C' was changed to
'455.6(15)' - it was converted from degrees Celsius(C) to Kelvins(K),
the average value was taken and precision was estimated.

Automatic conversion script
Id: cif_fix_values 1569 2011-02-09 13:29:24Z adriana 

The following automatic conversions were performed:

'_exptl_crystal_density_meas' value 'no' was changed to '?' - the
value is perceived as not measured.

Automatic conversion script
Id: cif_fix_values 3008 2015-01-20 13:52:24Z robertas 
;
_cod_original_sg_symbol_H-M C2/c
_cod_database_code 7050545

loop_
_symmetry_equiv_pos_as_xyz
'x, y, z'
'-x, y, -z+1/2'
'x+1/2, y+1/2, z'
'-x+1/2, y+1/2, -z+1/2'
'-x, -y, -z'
'x, -y, z-1/2'
'-x+1/2, -y+1/2, -z'
'x+1/2, -y+1/2, z-1/2'

loop_
_atom_site_label
_atom_site_type_symbol
_atom_site_fract_x
_atom_site_fract_y
_atom_site_fract_z
_atom_site_U_iso_or_equiv
_atom_site_adp_type
_atom_site_occupancy
_atom_site_symmetry_multiplicity
_atom_site_calc_flag
_atom_site_refinement_flags
_atom_site_disorder_assembly
_atom_site_disorder_group
C1 C 0.0000 0.33975(15) 0.2500 0.0197(4) Uani 1 2 d S . .
O2 O -0.23124(12) 0.39050(9) -0.44288(14) 0.0278(3) Uani 1 1 d . . .
N1 N -0.17806(12) 0.30229(9) -0.28974(16) 0.0213(3) Uani 1 1 d . . .
C2 C -0.06336(13) 0.27805(11) 0.06771(17) 0.0195(3) Uani 1 1 d . . .
C5 C -0.12776(14) 0.35014(12) -0.11738(19) 0.0212(3) Uani 1 1 d . . .
C4 C 0.0000 0.08951(16) 0.2500 0.0228(4) Uani 1 2 d S . .
C3 C -0.06388(14) 0.15128(12) 0.06897(19) 0.0213(3) Uani 1 1 d . . .
H3 H -0.1115(18) 0.1081(16) -0.053(3) 0.028(4) Uiso 1 1 d . . .
H4 H 0.0000 0.002(2) 0.2500 0.028(6) Uiso 1 2 d S . .
H1 H 0.0000 0.429(2) 0.2500 0.023(5) Uiso 1 2 d S . .
H5 H -0.1266(18) 0.4344(19) -0.099(2) 0.035(4) Uiso 1 1 d . . .
H1A H -0.275(2) 0.343(2) -0.573(3) 0.062(7) Uiso 1 1 d . . .

loop_
_atom_site_aniso_label
_atom_site_aniso_U_11
_atom_site_aniso_U_22
_atom_site_aniso_U_33
_atom_site_aniso_U_23
_atom_site_aniso_U_13
_atom_site_aniso_U_12
C1 0.0227(8) 0.0165(8) 0.0194(8) 0.000 0.0100(7) 0.000
O2 0.0408(6) 0.0202(5) 0.0174(5) 0.0048(3) 0.0105(4) 0.0019(4)
N1 0.0258(6) 0.0202(5) 0.0158(5) 0.0044(4) 0.0085(4) 0.0020(4)
C2 0.0202(6) 0.0211(6) 0.0171(6) 0.0005(4) 0.0090(5) 0.0004(4)
C5 0.0247(6) 0.0190(6) 0.0189(6) 0.0006(4) 0.0100(5) 0.0000(5)
C4 0.0256(9) 0.0174(8) 0.0256(9) 0.000 0.0127(8) 0.000
C3 0.0230(6) 0.0206(6) 0.0199(6) -0.0033(5) 0.0102(5) -0.0013(5)

loop_
_atom_type_symbol
_atom_type_description
_atom_type_scat_dispersion_real
_atom_type_scat_dispersion_imag
_atom_type_scat_source
C C 0.0033 0.0016 'International Tables Vol C Tables 4.2.6.8 and 6.1.1.4'
H H 0.0000 0.0000 'International Tables Vol C Tables 4.2.6.8 and 6.1.1.4'
N N 0.0061 0.0033 'International Tables Vol C Tables 4.2.6.8 and 6.1.1.4'
O O 0.0106 0.0060 'International Tables Vol C Tables 4.2.6.8 and 6.1.1.4'

loop_
_geom_angle_atom_site_label_1
_geom_angle_atom_site_label_2
_geom_angle_atom_site_label_3
_geom_angle
_geom_angle_site_symmetry_1
_geom_angle_site_symmetry_3
_geom_angle_publ_flag
C2 C1 C2 121.43(15) . 2 ?
C5 N1 O2 111.62(10) . . ?
C1 C2 C3 118.93(11) . . ?
C1 C2 C5 117.88(11) . . ?
C3 C2 C5 123.20(11) . . ?
N1 C5 C2 122.41(11) . . ?
C3 C4 C3 121.02(16) . 2 ?
C4 C3 C2 119.85(12) . . ?

loop_
_geom_bond_atom_site_label_1
_geom_bond_atom_site_label_2
_geom_bond_distance
_geom_bond_site_symmetry_2
_geom_bond_publ_flag
C1 C2 1.3938(14) . ?
C1 C2 1.3938(14) 2 ?
O2 N1 1.4118(13) . ?
N1 C5 1.2719(16) . ?
C2 C3 1.4011(19) . ?
C2 C5 1.4690(16) . ?
C4 C3 1.3866(15) . ?
C4 C3 1.3866(15) 2 ?

loop_
_geom_hbond_atom_site_label_D
_geom_hbond_atom_site_label_H
_geom_hbond_atom_site_label_A
_geom_hbond_distance_DH
_geom_hbond_distance_HA
_geom_hbond_distance_DA
_geom_hbond_angle_DHA
_geom_hbond_site_symmetry_A
O2 H1A N1 1.01(2) 1.85(3) 2.7789(15) 150.6(18) 7_454
